data_4344085
loop_
_publ_author_name
'Rohacova, Jana'
'Sekine, Akiko'
'Kawano, Tsubasa'
'Tamari, Sho'
'Ishitani, Osamu'

_publ_section_title
;
 Trinuclear and Tetranuclear Re(I) Rings Connected with Phenylene,
 Vinylene, and Ethynylene Chains: Synthesis, Photophysics, and Redox
 Properties.
;
_journal_issue 17
_journal_name_full 'Inorganic chemistry'
_journal_page_first 8769
_journal_page_last 8777
_journal_paper_doi 10.1021/acs.inorgchem.5b01397
_journal_volume 54
_journal_year 2015
_chemical_formula_sum 'C114 H88 F18 N6 O6 P9 Re3'
_chemical_formula_weight 2817.23
_space_group_crystal_system trigonal
_space_group_IT_number 154
_space_group_name_Hall 'P 32 2"'
_space_group_name_H-M_alt 'P 32 2 1'
_symmetry_space_group_name_Hall 'P 32 2"'
_symmetry_space_group_name_H-M 'P 32 2 1'
_atom_sites_solution_hydrogens geom
_atom_sites_solution_primary direct
_atom_sites_solution_secondary difmap
_audit_creation_method SHELXL-2014
_cell_angle_alpha 90
_cell_angle_beta 90
_cell_angle_gamma 120
_cell_formula_units_Z 3
_cell_length_a 29.0902(5)
_cell_length_b 29.0902(5)
_cell_length_c 14.1738(3)
_cell_measurement_reflns_used 118987
_cell_measurement_temperature 173(2)
_cell_measurement_theta_max 68.231
_cell_measurement_theta_min 3.038
_cell_volume 10387.5(3)
_computing_cell_refinement 'RAPID-AUTO  (Rigaku, 1998)'
_computing_data_collection 'RAPID-AUTO  (Rigaku, 1998)'
_computing_data_reduction 'RAPID-AUTO  (Rigaku, 1998)'
_computing_structure_refinement 'SHELXL-2014 (Sheldrick, 2014)'
_computing_structure_solution 'SHELXS-97(Sheldrick, 1990)'
_diffrn_ambient_temperature 173(2)
_diffrn_detector_area_resol_mean 10.0
_diffrn_measured_fraction_theta_full 1.000
_diffrn_measured_fraction_theta_max 1.000
_diffrn_measurement_device_type 'RIGAKU R-AXIS RAPID-II with VariMax007'
_diffrn_measurement_method \w-scan
_diffrn_radiation_type CuK\a
_diffrn_radiation_wavelength 1.54186
_diffrn_reflns_av_R_equivalents 0.0853
_diffrn_reflns_av_unetI/netI 0.3023
_diffrn_reflns_laue_measured_fraction_full 1.000
_diffrn_reflns_laue_measured_fraction_max 1.000
_diffrn_reflns_limit_h_max 35
_diffrn_reflns_limit_h_min -34
_diffrn_reflns_limit_k_max 34
_diffrn_reflns_limit_k_min -35
_diffrn_reflns_limit_l_max 17
_diffrn_reflns_limit_l_min -16
_diffrn_reflns_number 118987
_diffrn_reflns_point_group_measured_fraction_full 0.998
_diffrn_reflns_point_group_measured_fraction_max 0.998
_diffrn_reflns_theta_full 67.686
_diffrn_reflns_theta_max 68.231
_diffrn_reflns_theta_min 3.038
_diffrn_source 'sealed tube x-ray'
_exptl_absorpt_coefficient_mu 6.604
_exptl_absorpt_correction_T_max 1.0000
_exptl_absorpt_correction_T_min 0.6116
_exptl_absorpt_correction_type multi-scan
_exptl_absorpt_process_details ABSCOR,T.Higashi,RIGAKU
_exptl_crystal_colour yellow
_exptl_crystal_density_diffrn 1.351
_exptl_crystal_description prism
_exptl_crystal_F_000 4152
_exptl_crystal_size_max 0.163
_exptl_crystal_size_mid 0.093
_exptl_crystal_size_min 0.076
_refine_diff_density_max 1.461
_refine_diff_density_min -1.633
_refine_diff_density_rms 0.235
_refine_ls_abs_structure_details
;
 Flack x determined using 3829 quotients [(I+)-(I-)]/[(I+)+(I-)]
 (Parsons, Flack and Wagner, Acta Cryst. B69 (2013) 249-259).
;
_refine_ls_abs_structure_Flack 0.001(5)
_refine_ls_extinction_method none
_refine_ls_goodness_of_fit_ref 1.040
_refine_ls_hydrogen_treatment constr
_refine_ls_matrix_type full
_refine_ls_number_parameters 710
_refine_ls_number_reflns 12645
_refine_ls_number_restraints 287
_refine_ls_restrained_S_all 1.035
_refine_ls_R_factor_all 0.0944
_refine_ls_R_factor_gt 0.0784
_refine_ls_shift/su_max 0.007
_refine_ls_shift/su_mean 0.000
_refine_ls_structure_factor_coef Fsqd
_refine_ls_weighting_details 'w=1/[\s^2^(Fo^2^)+(0.1672P)^2^] where P=(Fo^2^+2Fc^2^)/3'
_refine_ls_weighting_scheme calc
_refine_ls_wR_factor_gt 0.2252
_refine_ls_wR_factor_ref 0.2371
_reflns_Friedel_coverage 0.878
_reflns_friedel_fraction_full 0.997
_reflns_friedel_fraction_max 0.996
_reflns_number_gt 10026
_reflns_number_total 12645
_reflns_threshold_expression 'I > 2\s(I)'
_cod_data_source_file ic5b01397_si_002.cif
_cod_data_source_block R3vi
_cod_depositor_comments 'Adding full bibliography for 4344084--4344087.cif.'
_cod_original_cell_volume 10387.5(4)
_cod_database_code 4344085
_shelx_space_group_comment
;
The symmetry employed for this shelxl refinement is uniquely defined
by the following loop, which should always be used as a source of
symmetry information in preference to the above space-group names.
They are only intended as comments.
;
_shelx_estimated_absorpt_t_min 0.412
_shelx_estimated_absorpt_t_max 0.634

loop_
_space_group_symop_operation_xyz
'x, y, z'
'-y, x-y, z+2/3'
'-x+y, -x, z+1/3'
'y, x, -z'
'x-y, -y, -z+1/3'
'-x, -x+y, -z+2/3'

loop_
_atom_site_label
_atom_site_type_symbol
_atom_site_fract_x
_atom_site_fract_y
_atom_site_fract_z
_atom_site_U_iso_or_equiv
_atom_site_adp_type
_atom_site_occupancy
_atom_site_site_symmetry_order
_atom_site_calc_flag
_atom_site_refinement_flags_posn
_atom_site_refinement_flags_adp
_atom_site_refinement_flags_occupancy
_atom_site_disorder_assembly
_atom_site_disorder_group
N1A N 0.2760(13) -0.006(2) 0.168(4) 0.059(10) Uani 0.5 1 d G U P A -1
C3A C 0.2660(11) 0.0285(16) 0.117(3) 0.050(11) Uani 0.5 1 d G U P A -1
H3A H 0.2915 0.0520 0.0725 0.060 Uiso 0.5 1 calc R U P A -1
C4A C 0.2188(13) 0.0288(15) 0.130(2) 0.084(17) Uani 0.5 1 d G U P A -1
H4A H 0.2120 0.0525 0.0947 0.100 Uiso 0.5 1 calc R U P A -1
C5A C 0.1816(12) -0.0057(18) 0.195(3) 0.072(13) Uani 0.5 1 d G U P A -1
H5A H 0.1493 -0.0054 0.2035 0.086 Uiso 0.5 1 calc R U P A -1
C6A C 0.1915(14) -0.0404(15) 0.246(2) 0.096(15) Uani 0.5 1 d G U P A -1
H6A H 0.1661 -0.0640 0.2902 0.116 Uiso 0.5 1 calc R U P A -1
C7A C 0.2387(17) -0.0407(17) 0.233(3) 0.072(13) Uani 0.5 1 d G U P A -1
N2A N 0.3166(11) -0.0578(9) 0.2759(16) 0.029(6) Uani 0.5 1 d G U P A -1
C8A C 0.2662(13) -0.0654(13) 0.293(2) 0.080(16) Uani 0.5 1 d G U P A -1
C9A C 0.2334(11) -0.1029(17) 0.359(3) 0.12(2) Uani 0.5 1 d G U P A -1
H9A H 0.1989 -0.1081 0.3710 0.141 Uiso 0.5 1 calc R U P A -1
C10A C 0.2509(12) -0.1328(14) 0.408(2) 0.086(17) Uani 0.5 1 d G U P A -1
H10A H 0.2284 -0.1584 0.4527 0.103 Uiso 0.5 1 calc DR U P A -1
C11A C 0.3013(13) -0.1252(14) 0.390(3) 0.12(2) Uani 0.5 1 d G U P A -1
H11A H 0.3132 -0.1456 0.4236 0.139 Uiso 0.5 1 calc R U P A -1
C12A C 0.3341(11) -0.0877(13) 0.324(2) 0.054(14) Uani 0.5 1 d G U P A -1
H12A H 0.3685 -0.0825 0.3126 0.065 Uiso 0.5 1 calc R U P A -1
O1A O 0.4014(16) 0.0847(13) 0.007(2) 0.058(8) Uani 0.5 1 d . U P A -1
C1A C 0.377(2) 0.042(2) 0.074(4) 0.076(18) Uani 0.5 1 d D U P A -1
N1B N 0.5010(5) -0.1858(4) 0.0445(8) 0.050(4) Uani 1 1 d G U . B -1
C7B C 0.5097(6) -0.1681(4) -0.0484(9) 0.046(5) Uani 1 1 d G U . B -1
C6B C 0.5165(6) -0.1977(5) -0.1181(7) 0.059(6) Uani 1 1 d G U . B -1
H6B H 0.5224 -0.1856 -0.1816 0.071 Uiso 1 1 calc R U . B -1
C5B C 0.5146(6) -0.2451(5) -0.0950(9) 0.068(7) Uani 1 1 d G U . B -1
H5B H 0.5193 -0.2653 -0.1427 0.081 Uiso 1 1 calc R U . B -1
C4B C 0.5059(6) -0.2628(4) -0.0022(10) 0.060(6) Uani 1 1 d G U . B -1
H4B H 0.5046 -0.2951 0.0136 0.072 Uiso 1 1 calc R U . B -1
C3B C 0.4991(6) -0.2331(5) 0.0676(8) 0.055(5) Uani 1 1 d G U . B -1
H3B H 0.4932 -0.2452 0.1311 0.066 Uiso 1 1 calc R U . B -1
Re1A Re 0.35559(4) 0.0000 0.1667 0.0411(3) Uani 1 2 d S T P . .
Re1B Re 0.48673(3) -0.13843(3) 0.14446(6) 0.0355(2) Uani 1 1 d . . . . .
P1 P 0.3200(2) -0.07612(19) 0.0620(4) 0.0439(12) Uani 1 1 d . . . . .
P2 P 0.39519(18) -0.17858(17) 0.0954(3) 0.0364(10) Uani 1 1 d . . . . .
P3 P 0.57903(19) -0.08949(19) 0.1864(4) 0.0408(10) Uani 1 1 d . . . . .
O1B O 0.4617(6) -0.0723(6) 0.2850(9) 0.047(3) Uani 1 1 d . . . . .
O2B O 0.4613(7) -0.2204(6) 0.3016(12) 0.068(5) Uani 1 1 d . . . . .
N2B N 0.5058(6) -0.0938(5) 0.0095(11) 0.036(3) Uani 1 1 d . . . . .
O2A O 0.4623(7) 0.0000 0.1667 0.048(5) Uani 1 2 d S TU P . .
C2A C 0.4172(11) 0.0000 0.1667 0.049(7) Uani 1 2 d DS TU P A .
C13A C 0.3372(6) -0.0687(6) -0.0618(8) 0.056(6) Uani 1 1 d G U . . .
C14A C 0.3872(5) -0.0284(6) -0.0891(10) 0.056(5) Uani 1 1 d G U . . .
H14A H 0.4114 -0.0051 -0.0432 0.067 Uiso 1 1 calc R U . . .
C15A C 0.4017(5) -0.0222(6) -0.1837(11) 0.075(7) Uani 1 1 d G U . . .
H15A H 0.4358 0.0053 -0.2024 0.090 Uiso 1 1 calc R U . . .
C16A C 0.3663(7) -0.0564(7) -0.2509(8) 0.072(7) Uani 1 1 d G U . . .
H16A H 0.3762 -0.0522 -0.3156 0.087 Uiso 1 1 calc R U . . .
C17A C 0.3163(6) -0.0967(6) -0.2236(10) 0.079(8) Uani 1 1 d G U . . .
H17A H 0.2921 -0.1200 -0.2695 0.095 Uiso 1 1 calc R U . . .
C18A C 0.3018(5) -0.1029(5) -0.1290(12) 0.074(7) Uani 1 1 d G U . . .
H18A H 0.2677 -0.1304 -0.1103 0.089 Uiso 1 1 calc R U . . .
C19A C 0.2479(5) -0.1138(6) 0.0617(13) 0.065(7) Uani 1 1 d G U . . .
C20A C 0.2204(6) -0.0917(6) 0.0192(11) 0.063(7) Uani 1 1 d G U . . .
H20A H 0.2390 -0.0602 -0.0172 0.076 Uiso 1 1 calc R U . . .
C21A C 0.1657(6) -0.1156(8) 0.0300(13) 0.078(8) Uiso 1 1 d G . . . .
H21A H 0.1469 -0.1005 0.0010 0.093 Uiso 1 1 calc R U . . .
C22A C 0.1385(5) -0.1617(8) 0.0833(16) 0.105(8) Uani 1 1 d G U . . .
H22A H 0.1011 -0.1781 0.0906 0.126 Uiso 1 1 calc R U . . .
C23A C 0.1660(7) -0.1838(7) 0.1257(14) 0.105(8) Uani 1 1 d G U . . .
H23A H 0.1474 -0.2153 0.1622 0.126 Uiso 1 1 calc R U . . .
C24A C 0.2207(7) -0.1599(7) 0.1149(13) 0.101(10) Uani 1 1 d G U . . .
H24A H 0.2395 -0.1750 0.1440 0.121 Uiso 1 1 calc R U . . .
C25A C 0.3402(7) -0.1217(7) 0.0965(14) 0.040(4) Uani 1 1 d . . . . .
H25A H 0.3253 -0.1404 0.1536 0.048 Uiso 1 1 calc R U . . .
C26A C 0.3737(8) -0.1329(7) 0.0522(14) 0.041(4) Uani 1 1 d . . . . .
H26A H 0.3876 -0.1159 -0.0065 0.050 Uiso 1 1 calc R U . . .
C27A C 0.3803(7) -0.2210(7) -0.0122(15) 0.041(4) Uani 1 1 d . . . . .
C28A C 0.3790(8) -0.2060(8) -0.1009(15) 0.046(5) Uani 1 1 d . . . . .
H28A H 0.3802 -0.1731 -0.1103 0.055 Uiso 1 1 calc R U . . .
C29A C 0.3761(9) -0.2351(11) -0.1794(18) 0.063(6) Uani 1 1 d . . . . .
H29A H 0.3772 -0.2231 -0.2420 0.075 Uiso 1 1 calc R U . . .
C30A C 0.3713(9) -0.2864(9) -0.1569(18) 0.061(6) Uani 1 1 d . . . . .
H30A H 0.3686 -0.3085 -0.2084 0.073 Uiso 1 1 calc R U . . .
C31A C 0.3705(9) -0.3048(9) -0.0698(15) 0.059(6) Uani 1 1 d . . . . .
H31A H 0.3662 -0.3391 -0.0599 0.070 Uiso 1 1 calc R U . . .
C32A C 0.3763(8) -0.2708(7) 0.0077(14) 0.043(5) Uani 1 1 d . . . . .
H32A H 0.3775 -0.2812 0.0708 0.051 Uiso 1 1 calc R U . . .
C33A C 0.3434(8) -0.2191(7) 0.1778(14) 0.040(4) Uani 1 1 d . . . . .
C34A C 0.2942(9) -0.2567(8) 0.1469(15) 0.049(5) Uani 1 1 d . . . . .
H34A H 0.2880 -0.2629 0.0811 0.059 Uiso 1 1 calc R U . . .
C35A C 0.2510(8) -0.2873(9) 0.2127(18) 0.062(6) Uani 1 1 d . . . . .
H35A H 0.2164 -0.3134 0.1932 0.075 Uiso 1 1 calc R U . . .
C36A C 0.2642(10) -0.2758(9) 0.2994(18) 0.066(7) Uani 1 1 d . . . . .
H36A H 0.2362 -0.2955 0.3427 0.079 Uiso 1 1 calc R U . . .
C37A C 0.3101(8) -0.2411(7) 0.3399(15) 0.049(5) Uani 1 1 d . . . . .
H37A H 0.3149 -0.2380 0.4064 0.059 Uiso 1 1 calc R U . . .
C38A C 0.3499(9) -0.2102(8) 0.2774(15) 0.052(5) Uani 1 1 d . . . . .
H38A H 0.3825 -0.1821 0.3010 0.062 Uiso 1 1 calc R U . . .
C1B C 0.4720(7) -0.0958(7) 0.2326(15) 0.043(5) Uani 1 1 d . U . . .
C2B C 0.4698(9) -0.1893(9) 0.2443(15) 0.053(6) Uani 1 1 d . . . . .
C12B C 0.5049(9) -0.0469(8) 0.0008(15) 0.050(5) Uani 1 1 d . . . . .
H12B H 0.4967 -0.0321 0.0535 0.060 Uiso 1 1 calc R U . . .
C11B C 0.5160(9) -0.0223(10) -0.0854(14) 0.053(5) Uani 1 1 d . . . . .
H11B H 0.5214 0.0128 -0.0888 0.064 Uiso 1 1 calc R U . . .
C10B C 0.5195(11) -0.0449(10) -0.1647(19) 0.074(8) Uani 1 1 d . . . . .
H10B H 0.5226 -0.0288 -0.2244 0.089 Uiso 1 1 calc R U . . .
C9B C 0.5182(10) -0.0982(10) -0.1557(14) 0.069(8) Uani 1 1 d . . . . .
H9B H 0.5226 -0.1158 -0.2085 0.083 Uiso 1 1 calc R U . . .
C8B C 0.5101(8) -0.1192(8) -0.0635(14) 0.045(5) Uani 1 1 d . . . . .
C19B C 0.6209(8) -0.1129(8) 0.1279(16) 0.049(5) Uani 1 1 d . . . . .
C24B C 0.6350(11) -0.1035(9) 0.0310(18) 0.069(7) Uani 1 1 d . . . . .
H24B H 0.6238 -0.0824 -0.0019 0.082 Uiso 1 1 calc R U . . .
C23B C 0.6638(11) -0.1218(10) -0.023(3) 0.092(11) Uani 1 1 d . . . . .
H23B H 0.6717 -0.1149 -0.0879 0.110 Uiso 1 1 calc R U . . .
C22B C 0.6786(12) -0.1505(12) 0.033(2) 0.080(8) Uani 1 1 d . . . . .
H22B H 0.6987 -0.1644 0.0037 0.096 Uiso 1 1 calc R U . . .
C21B C 0.6665(15) -0.1613(13) 0.129(2) 0.093(11) Uani 1 1 d . . . . .
H21B H 0.6788 -0.1818 0.1609 0.111 Uiso 1 1 calc R U . . .
C20B C 0.6377(10) -0.1436(8) 0.1788(16) 0.055(6) Uani 1 1 d . . . . .
H20B H 0.6297 -0.1516 0.2438 0.067 Uiso 1 1 calc R U . . .
C13B C 0.6004(8) -0.0785(8) 0.3109(16) 0.050(5) Uani 1 1 d . U . . .
C18B C 0.6542(8) -0.0486(8) 0.3347(15) 0.049(5) Uani 1 1 d . U . . .
H18B H 0.6798 -0.0380 0.2856 0.059 Uiso 1 1 calc R U . . .
C17B C 0.6711(10) -0.0345(10) 0.4215(18) 0.068(7) Uani 1 1 d . . . . .
H17B H 0.7081 -0.0145 0.4345 0.082 Uiso 1 1 calc R U . . .
C16B C 0.6330(12) -0.0498(11) 0.497(2) 0.086(10) Uani 1 1 d . . . . .
H16B H 0.6447 -0.0397 0.5599 0.103 Uiso 1 1 calc R U . . .
C15B C 0.5764(12) -0.0807(10) 0.4756(18) 0.067(6) Uani 1 1 d . . . . .
H15B H 0.5507 -0.0921 0.5244 0.080 Uiso 1 1 calc R U . . .
C14B C 0.5616(9) -0.0930(8) 0.3833(15) 0.052(5) Uani 1 1 d . . . . .
H14B H 0.5250 -0.1113 0.3673 0.062 Uiso 1 1 calc R U . . .
C25B C 0.6092(7) -0.0220(7) 0.1417(13) 0.036(4) Uani 1 1 d . . . . .
H63 H 0.6091 -0.0181 0.0751 0.043 Uiso 1 1 calc R U . . .
P4 P 0.1317(2) -0.4438(3) 0.2523(4) 0.0572(15) Uani 1 1 d D . . . .
F1 F 0.1310(7) -0.4222(7) 0.1479(11) 0.100(6) Uani 1 1 d D . . . .
F2 F 0.1932(6) -0.4192(6) 0.2434(13) 0.091(5) Uani 1 1 d D . . . .
F3 F 0.1353(6) -0.4619(6) 0.3561(10) 0.082(5) Uani 1 1 d D . . . .
F4 F 0.0680(5) -0.4675(7) 0.2681(12) 0.086(5) Uani 1 1 d D . . . .
F5 F 0.1428(7) -0.3884(6) 0.2921(10) 0.085(5) Uani 1 1 d D . . . .
F6 F 0.1220(7) -0.5030(6) 0.2204(16) 0.110(7) Uani 1 1 d D . . . .
P5 P 0.0594(13) -0.1933(13) 0.384(2) 0.094(7) Uiso 0.25 1 d D . P C -1
F7 F 0.088(3) -0.1323(19) 0.348(6) 0.19(2) Uiso 0.25 1 d D . P C -1
F8 F 0.114(2) -0.192(3) 0.366(6) 0.19(2) Uiso 0.25 1 d D . P C -1
F9 F 0.036(3) -0.2522(19) 0.416(6) 0.19(2) Uiso 0.25 1 d D . P C -1
F10 F 0.004(2) -0.194(3) 0.403(6) 0.19(2) Uiso 0.25 1 d D . P C -1
F11 F 0.081(3) -0.171(3) 0.485(4) 0.19(2) Uiso 0.25 1 d D . P C -1
F12 F 0.040(3) -0.219(3) 0.276(4) 0.19(2) Uiso 0.25 1 d D . P C -1
P6 P 0.0927(13) -0.2377(14) 0.408(2) 0.094(7) Uiso 0.25 1 d D . P D -2
F13 F 0.121(4) -0.266(4) 0.356(6) 0.25(3) Uiso 0.25 1 d D . P D -2
F14 F 0.1495(16) -0.199(3) 0.452(6) 0.25(3) Uiso 0.25 1 d D . P D -2
F15 F 0.074(3) -0.205(4) 0.471(4) 0.25(3) Uiso 0.25 1 d D . P D -2
F16 F 0.035(2) -0.275(3) 0.364(6) 0.25(3) Uiso 0.25 1 d D . P D -2
F17 F 0.110(4) -0.196(3) 0.327(5) 0.25(3) Uiso 0.25 1 d D . P D -2
F18 F 0.080(4) -0.2747(18) 0.506(3) 0.25(3) Uiso 0.25 1 d D . P D -2

loop_
_atom_site_aniso_label
_atom_site_aniso_U_11
_atom_site_aniso_U_22
_atom_site_aniso_U_33
_atom_site_aniso_U_23
_atom_site_aniso_U_13
_atom_site_aniso_U_12
N1A 0.062(14) 0.047(16) 0.066(13) 0.002(11) 0.005(13) 0.026(12)
C3A 0.055(15) 0.051(15) 0.055(16) 0.000(12) -0.010(12) 0.034(12)
C4A 0.08(2) 0.09(2) 0.08(2) 0.004(13) -0.019(13) 0.049(15)
C5A 0.063(17) 0.069(17) 0.073(19) 0.007(12) -0.014(12) 0.025(13)
C6A 0.097(19) 0.10(2) 0.11(2) 0.004(12) -0.007(13) 0.059(15)
C7A 0.072(17) 0.079(19) 0.062(19) 0.010(13) -0.006(12) 0.035(14)
N2A 0.032(12) 0.019(11) 0.024(10) -0.011(9) 0.005(9) 0.003(9)
C8A 0.09(2) 0.072(19) 0.08(2) -0.017(13) 0.002(13) 0.043(14)
C9A 0.11(3) 0.12(3) 0.12(3) 0.004(14) 0.003(14) 0.052(17)
C10A 0.08(2) 0.08(2) 0.09(2) 0.012(13) -0.002(13) 0.039(14)
C11A 0.12(3) 0.11(3) 0.12(3) 0.008(14) -0.003(14) 0.056(17)
C12A 0.051(18) 0.052(18) 0.056(18) -0.002(12) 0.007(12) 0.024(13)
O1A 0.063(14) 0.047(13) 0.057(14) 0.000(10) -0.009(11) 0.024(11)
C1A 0.078(19) 0.075(19) 0.074(19) 0.000(7) -0.002(7) 0.038(11)
N1B 0.046(9) 0.029(8) 0.074(11) 0.001(8) 0.006(8) 0.017(7)
C7B 0.055(12) 0.024(9) 0.056(11) -0.002(8) 0.003(9) 0.017(8)
C6B 0.078(14) 0.042(11) 0.065(12) -0.010(9) 0.001(11) 0.035(11)
C5B 0.069(14) 0.057(13) 0.081(15) -0.035(12) -0.022(12) 0.034(11)
C4B 0.071(14) 0.056(13) 0.068(13) -0.009(10) -0.010(11) 0.043(11)
C3B 0.056(12) 0.056(12) 0.072(13) -0.007(10) -0.001(10) 0.043(11)
Re1A 0.0332(5) 0.0309(6) 0.0584(7) -0.0038(6) -0.0019(3) 0.0155(3)
Re1B 0.0355(5) 0.0224(4) 0.0453(4) 0.0009(3) -0.0020(4) 0.0121(3)
P1 0.042(3) 0.031(2) 0.058(3) -0.008(2) -0.009(2) 0.017(2)
P2 0.035(2) 0.022(2) 0.047(3) 0.0027(19) -0.0032(19) 0.0112(19)
P3 0.037(3) 0.028(2) 0.057(3) 0.001(2) -0.003(2) 0.015(2)
O1B 0.060(9) 0.045(8) 0.041(7) -0.012(6) -0.004(6) 0.031(7)
O2B 0.073(11) 0.042(8) 0.080(11) 0.037(8) 0.000(8) 0.023(8)
N2B 0.034(8) 0.019(6) 0.050(8) 0.002(6) 0.002(7) 0.009(6)
O2A 0.040(7) 0.053(11) 0.054(11) 0.008(9) 0.004(4) 0.027(6)
C2A 0.053(10) 0.045(11) 0.046(11) 0.003(9) 0.001(5) 0.023(5)
C13A 0.057(10) 0.049(10) 0.068(11) 0.014(8) -0.017(8) 0.031(8)
C14A 0.057(11) 0.057(10) 0.055(10) -0.008(8) 0.000(8) 0.030(8)
C15A 0.078(12) 0.074(12) 0.097(13) 0.009(10) 0.007(10) 0.056(10)
C16A 0.086(13) 0.068(12) 0.067(11) -0.004(9) -0.011(10) 0.043(10)
C17A 0.093(13) 0.075(12) 0.064(12) -0.014(10) -0.005(10) 0.039(10)
C18A 0.093(13) 0.048(10) 0.076(12) 0.002(9) 0.011(10) 0.032(10)
C19A 0.079(15) 0.044(12) 0.076(14) 0.007(10) 0.025(12) 0.033(11)
C20A 0.042(11) 0.084(15) 0.073(13) -0.049(12) -0.028(10) 0.039(11)
C22A 0.080(11) 0.124(16) 0.110(14) 0.001(12) 0.018(11) 0.050(11)
C23A 0.080(11) 0.124(16) 0.110(14) 0.001(12) 0.018(11) 0.050(11)
C24A 0.073(13) 0.073(17) 0.13(2) -0.012(16) 0.042(16) 0.019(13)
C25A 0.036(10) 0.023(9) 0.051(11) 0.006(8) 0.012(8) 0.007(8)
C26A 0.059(13) 0.016(8) 0.047(11) -0.002(7) -0.008(9) 0.017(8)
C27A 0.035(10) 0.023(9) 0.064(13) -0.002(8) -0.003(9) 0.014(8)
C28A 0.047(12) 0.031(10) 0.058(13) -0.007(9) 0.007(10) 0.018(9)
C29A 0.058(15) 0.084(18) 0.063(14) -0.004(13) -0.010(12) 0.049(14)
C30A 0.065(15) 0.039(12) 0.072(16) -0.024(11) 0.010(12) 0.020(11)
C31A 0.052(13) 0.053(13) 0.048(13) -0.016(10) -0.027(10) 0.010(11)
C32A 0.061(13) 0.023(9) 0.045(11) 0.003(8) 0.006(9) 0.022(9)
C33A 0.047(11) 0.021(8) 0.054(11) 0.005(7) 0.001(9) 0.017(8)
C34A 0.057(13) 0.035(11) 0.047(11) 0.005(9) -0.003(10) 0.016(10)
C35A 0.033(11) 0.053(14) 0.077(17) 0.011(12) -0.005(11) 0.003(10)
C36A 0.060(15) 0.041(12) 0.071(16) 0.010(11) 0.022(13) 0.005(11)
C37A 0.051(12) 0.031(10) 0.044(11) 0.004(8) 0.000(9) 0.005(9)
C38A 0.059(13) 0.025(10) 0.068(14) -0.007(9) -0.006(11) 0.018(10)
C1B 0.036(9) 0.015(8) 0.053(11) 0.006(7) -0.018(8) -0.006(7)
C2B 0.055(13) 0.070(15) 0.054(12) -0.012(11) -0.027(10) 0.047(12)
C12B 0.064(14) 0.032(10) 0.049(11) 0.017(9) -0.001(10) 0.020(10)
C11B 0.071(15) 0.068(14) 0.035(10) 0.010(10) -0.007(10) 0.046(13)
C10B 0.10(2) 0.052(14) 0.062(15) -0.003(12) 0.007(14) 0.028(14)
C9B 0.088(19) 0.064(15) 0.028(10) 0.017(10) 0.014(11) 0.017(14)
C8B 0.049(11) 0.036(10) 0.051(11) -0.007(9) -0.006(9) 0.022(9)
C19B 0.045(12) 0.035(11) 0.069(14) 0.005(10) -0.010(10) 0.020(9)
C24B 0.10(2) 0.035(12) 0.068(15) 0.015(11) 0.028(14) 0.030(13)
C23B 0.067(17) 0.041(14) 0.18(3) 0.013(17) 0.020(19) 0.037(13)
C22B 0.080(19) 0.08(2) 0.10(2) 0.012(16) 0.034(16) 0.058(17)
C21B 0.15(3) 0.11(3) 0.079(19) 0.005(17) 0.004(19) 0.11(3)
C20B 0.070(16) 0.042(12) 0.054(13) 0.004(10) 0.004(11) 0.027(11)
C13B 0.051(11) 0.027(9) 0.062(11) 0.007(9) -0.002(9) 0.013(9)
C18B 0.038(10) 0.046(11) 0.056(11) 0.008(9) -0.014(9) 0.014(9)
C17B 0.045(13) 0.061(16) 0.078(17) 0.018(13) -0.014(12) 0.011(12)
C16B 0.09(2) 0.08(2) 0.077(18) -0.013(15) -0.060(17) 0.042(17)
C15B 0.087(19) 0.062(15) 0.061(14) 0.009(11) 0.004(14) 0.045(15)
C14B 0.054(13) 0.043(12) 0.051(11) 0.010(9) -0.008(9) 0.019(10)
C25B 0.027(9) 0.037(9) 0.043(10) 0.001(7) -0.011(8) 0.016(8)
P4 0.040(3) 0.060(4) 0.064(4) 0.004(3) -0.007(3) 0.019(3)
F1 0.100(13) 0.113(14) 0.064(9) 0.004(9) -0.019(9) 0.037(11)
F2 0.047(8) 0.079(10) 0.137(14) 0.017(10) -0.019(9) 0.025(8)
F3 0.082(11) 0.089(11) 0.064(9) 0.010(8) -0.002(8) 0.035(9)
F4 0.037(7) 0.095(12) 0.123(13) -0.024(10) -0.016(8) 0.030(8)
F5 0.095(12) 0.054(8) 0.076(10) 0.002(7) 0.016(8) 0.015(8)
F6 0.071(11) 0.065(10) 0.18(2) -0.014(12) -0.002(12) 0.023(9)

loop_
_atom_type_symbol
_atom_type_description
_atom_type_scat_dispersion_real
_atom_type_scat_dispersion_imag
_atom_type_scat_source
C C 0.0181 0.0091 'International Tables Vol C Tables 4.2.6.8 and 6.1.1.4'
H H 0.0000 0.0000 'International Tables Vol C Tables 4.2.6.8 and 6.1.1.4'
N N 0.0311 0.0180 'International Tables Vol C Tables 4.2.6.8 and 6.1.1.4'
O O 0.0492 0.0322 'International Tables Vol C Tables 4.2.6.8 and 6.1.1.4'
F F 0.0727 0.0534 'International Tables Vol C Tables 4.2.6.8 and 6.1.1.4'
P P 0.2955 0.4335 'International Tables Vol C Tables 4.2.6.8 and 6.1.1.4'
Re Re -5.2083 5.8923 'International Tables Vol C Tables 4.2.6.8 and 6.1.1.4'

loop_
_geom_angle_atom_site_label_1
_geom_angle_atom_site_label_2
_geom_angle_atom_site_label_3
_geom_angle
_geom_angle_site_symmetry_1
_geom_angle_site_symmetry_3
C3A N1A C7A 120.0 . .
C3A N1A Re1A 121(2) . .
C7A N1A Re1A 118(2) . .
C4A C3A N1A 120.0 . .
C4A C3A H3A 120.0 . .
N1A C3A H3A 120.0 . .
C3A C4A C5A 120.0 . .
C3A C4A H4A 120.0 . .
C5A C4A H4A 120.0 . .
C4A C5A C6A 120.0 . .
C4A C5A H5A 120.0 . .
C6A C5A H5A 120.0 . .
C7A C6A C5A 120.0 . .
C7A C6A H6A 120.0 . .
C5A C6A H6A 120.0 . .
C6A C7A N1A 120.0 . .
C6A C7A C8A 131(3) . .
N1A C7A C8A 107(3) . .
C8A N2A C12A 120.0 . .
C8A N2A Re1A 110.8(16) . .
C12A N2A Re1A 129.2(16) . .
N2A C8A C9A 120.0 . .
N2A C8A C7A 125(3) . .
C9A C8A C7A 115(3) . .
C10A C9A C8A 120.0 . .
C10A C9A H9A 120.0 . .
C8A C9A H9A 120.0 . .
C11A C10A C9A 120.0 . .
C11A C10A H10A 120.0 . .
C9A C10A H10A 120.0 . .
C12A C11A C10A 120.0 . .
C12A C11A H11A 120.0 . .
C10A C11A H11A 120.0 . .
C11A C12A N2A 120.0 . .
C11A C12A H12A 120.0 . .
N2A C12A H12A 120.0 . .
O1A C1A Re1A 170(5) . .
C7B N1B C3B 120.0 . .
C7B N1B Re1B 116.3(6) . .
C3B N1B Re1B 123.6(6) . .
N1B C7B C6B 120.0 . .
N1B C7B C8B 114.8(11) . .
C6B C7B C8B 125.2(11) . .
C5B C6B C7B 120.0 . .
C5B C6B H6B 120.0 . .
C7B C6B H6B 120.0 . .
C6B C5B C4B 120.0 . .
C6B C5B H5B 120.0 . .
C4B C5B H5B 120.0 . .
C5B C4B C3B 120.0 . .
C5B C4B H4B 120.0 . .
C3B C4B H4B 120.0 . .
C4B C3B N1B 120.0 . .
C4B C3B H3B 120.0 . .
N1B C3B H3B 120.0 . .
C1A Re1A C2A 89.1(17) . .
C1A Re1A N2A 171.7(19) . .
C2A Re1A N2A 97.9(8) . .
C1A Re1A N1A 94(2) . .
C2A Re1A N1A 175.9(13) . .
N2A Re1A N1A 78.9(15) . .
C1A Re1A P1 89(2) . 5
C2A Re1A P1 88.32(13) . 5
N2A Re1A P1 95.7(6) . 5
N1A Re1A P1 94.5(16) . 5
C1A Re1A P1 91(2) . .
C2A Re1A P1 88.32(13) . .
N2A Re1A P1 84.8(6) . .
N1A Re1A P1 88.8(16) . .
P1 Re1A P1 176.6(3) 5 .
C2B Re1B C1B 88.0(8) . .
C2B Re1B N1B 92.8(7) . .
C1B Re1B N1B 178.3(6) . .
C2B Re1B N2B 167.3(7) . .
C1B Re1B N2B 104.5(6) . .
N1B Re1B N2B 74.7(5) . .
C2B Re1B P3 93.1(6) . .
C1B Re1B P3 90.0(5) . .
N1B Re1B P3 91.5(4) . .
N2B Re1B P3 89.3(4) . .
C2B Re1B P2 92.5(6) . .
C1B Re1B P2 87.3(5) . .
N1B Re1B P2 91.1(4) . .
N2B Re1B P2 85.8(4) . .
P3 Re1B P2 173.69(16) . .
C25A P1 C13A 100.4(8) . .
C25A P1 C19A 105.4(8) . .
C13A P1 C19A 103.7(8) . .
C25A P1 Re1A 111.4(7) . .
C13A P1 Re1A 121.2(5) . .
C19A P1 Re1A 113.0(6) . .
C33A P2 C26A 102.3(9) . .
C33A P2 C27A 104.7(9) . .
C26A P2 C27A 98.9(9) . .
C33A P2 Re1B 119.2(7) . .
C26A P2 Re1B 116.0(6) . .
C27A P2 Re1B 113.0(6) . .
C25B P3 C13B 102.0(8) . .
C25B P3 C19B 100.9(9) . .
C13B P3 C19B 105.3(10) . .
C25B P3 Re1B 110.3(6) . .
C13B P3 Re1B 121.3(7) . .
C19B P3 Re1B 114.5(7) . .
C8B N2B C12B 122.6(17) . .
C8B N2B Re1B 114.6(12) . .
C12B N2B Re1B 122.1(13) . .
O2A C2A Re1A 180.0 . .
C14A C13A C18A 120.0 . .
C14A C13A P1 118.8(9) . .
C18A C13A P1 121.2(9) . .
C15A C14A C13A 120.0 . .
C15A C14A H14A 120.0 . .
C13A C14A H14A 120.0 . .
C14A C15A C16A 120.0 . .
C14A C15A H15A 120.0 . .
C16A C15A H15A 120.0 . .
C17A C16A C15A 120.0 . .
C17A C16A H16A 120.0 . .
C15A C16A H16A 120.0 . .
C16A C17A C18A 120.0 . .
C16A C17A H17A 120.0 . .
C18A C17A H17A 120.0 . .
C17A C18A C13A 120.0 . .
C17A C18A H18A 120.0 . .
C13A C18A H18A 120.0 . .
C20A C19A C24A 120.0 . .
C20A C19A P1 118.7(9) . .
C24A C19A P1 120.6(9) . .
C21A C20A C19A 120.0 . .
C21A C20A H20A 120.0 . .
C19A C20A H20A 120.0 . .
C22A C21A C20A 120.0 . .
C22A C21A H21A 120.0 . .
C20A C21A H21A 120.0 . .
C21A C22A C23A 120.0 . .
C21A C22A H22A 120.0 . .
C23A C22A H22A 120.0 . .
C24A C23A C22A 120.0 . .
C24A C23A H23A 120.0 . .
C22A C23A H23A 120.0 . .
C23A C24A C19A 120.0 . .
C23A C24A H24A 120.0 . .
C19A C24A H24A 120.0 . .
C26A C25A P1 127.9(15) . .
C26A C25A H25A 116.1 . .
P1 C25A H25A 116.1 . .
C25A C26A P2 125.4(16) . .
C25A C26A H26A 117.3 . .
P2 C26A H26A 117.3 . .
C28A C27A C32A 121.1(19) . .
C28A C27A P2 125.9(14) . .
C32A C27A P2 112.6(15) . .
C27A C28A C29A 124(2) . .
C27A C28A H28A 117.9 . .
C29A C28A H28A 117.9 . .
C28A C29A C30A 113(2) . .
C28A C29A H29A 123.3 . .
C30A C29A H29A 123.3 . .
C31A C30A C29A 126(2) . .
C31A C30A H30A 117.2 . .
C29A C30A H30A 117.2 . .
C30A C31A C32A 117(2) . .
C30A C31A H31A 121.4 . .
C32A C31A H31A 121.4 . .
C31A C32A C27A 118.3(19) . .
C31A C32A H32A 120.9 . .
C27A C32A H32A 120.9 . .
C34A C33A C38A 116.8(19) . .
C34A C33A P2 120.9(16) . .
C38A C33A P2 121.9(15) . .
C33A C34A C35A 121(2) . .
C33A C34A H34A 119.3 . .
C35A C34A H34A 119.3 . .
C36A C35A C34A 114(2) . .
C36A C35A H35A 123.2 . .
C34A C35A H35A 123.2 . .
C35A C36A C37A 132(2) . .
C35A C36A H36A 114.1 . .
C37A C36A H36A 114.1 . .
C36A C37A C38A 114(2) . .
C36A C37A H37A 122.8 . .
C38A C37A H37A 122.8 . .
C37A C38A C33A 121.7(19) . .
C37A C38A H38A 119.2 . .
C33A C38A H38A 119.2 . .
O1B C1B Re1B 177.6(16) . .
O2B C2B Re1B 177(2) . .
C11B C12B N2B 119(2) . .
C11B C12B H12B 120.7 . .
N2B C12B H12B 120.7 . .
C10B C11B C12B 123(2) . .
C10B C11B H11B 118.4 . .
C12B C11B H11B 118.3 . .
C11B C10B C9B 117(2) . .
C11B C10B H10B 121.3 . .
C9B C10B H10B 121.3 . .
C8B C9B C10B 115(2) . .
C8B C9B H9B 122.4 . .
C10B C9B H9B 122.4 . .
N2B C8B C9B 122(2) . .
N2B C8B C7B 119.0(17) . .
C9B C8B C7B 119.0(19) . .
C20B C19B C24B 117(2) . .
C20B C19B P3 120.1(18) . .
C24B C19B P3 122.7(17) . .
C23B C24B C19B 128(3) . .
C23B C24B H24B 116.0 . .
C19B C24B H24B 116.0 . .
C22B C23B C24B 111(3) . .
C22B C23B H23B 124.7 . .
C24B C23B H23B 124.7 . .
C23B C22B C21B 125(3) . .
C23B C22B H22B 117.5 . .
C21B C22B H22B 117.5 . .
C20B C21B C22B 123(2) . .
C20B C21B H21B 118.3 . .
C22B C21B H21B 118.3 . .
C21B C20B C19B 116(2) . .
C21B C20B H20B 122.0 . .
C19B C20B H20B 122.0 . .
C18B C13B C14B 119(2) . .
C18B C13B P3 120.9(17) . .
C14B C13B P3 119.3(16) . .
C17B C18B C13B 123(2) . .
C17B C18B H18B 118.4 . .
C13B C18B H18B 118.4 . .
C18B C17B C16B 119(2) . .
C18B C17B H17B 120.4 . .
C16B C17B H17B 120.4 . .
C17B C16B C15B 120(2) . .
C17B C16B H16B 120.1 . .
C15B C16B H16B 120.1 . .
C14B C15B C16B 118(2) . .
C14B C15B H15B 121.0 . .
C16B C15B H15B 121.0 . .
C15B C14B C13B 121(2) . .
C15B C14B H14B 119.6 . .
C13B C14B H14B 119.6 . .
C25B C25B P3 127(2) 5 .
C25B C25B H63 116.5 5 .
P3 C25B H63 116.5 . .
F2 P4 F3 88.7(9) . .
F2 P4 F5 87.6(9) . .
F3 P4 F5 89.6(9) . .
F2 P4 F1 89.0(10) . .
F3 P4 F1 176.8(10) . .
F5 P4 F1 88.0(9) . .
F2 P4 F4 176.3(10) . .
F3 P4 F4 88.9(9) . .
F5 P4 F4 89.4(9) . .
F1 P4 F4 93.3(10) . .
F2 P4 F6 91.0(9) . .
F3 P4 F6 85.1(10) . .
F5 P4 F6 174.6(10) . .
F1 P4 F6 97.2(11) . .
F4 P4 F6 91.7(9) . .
F9 P5 F11 93(3) . .
F9 P5 F8 88(3) . .
F11 P5 F8 87(3) . .
F9 P5 F7 175(3) . .
F11 P5 F7 88(3) . .
F8 P5 F7 88(3) . .
F9 P5 F10 93(3) . .
F11 P5 F10 93(3) . .
F8 P5 F10 180(3) . .
F7 P5 F10 92(3) . .
F9 P5 F12 85(3) . .
F11 P5 F12 175(3) . .
F8 P5 F12 89(3) . .
F7 P5 F12 94(3) . .
F10 P5 F12 91(3) . .
F17 P6 F14 86(3) . .
F17 P6 F15 91(3) . .
F14 P6 F15 85(2) . .
F17 P6 F13 91(3) . .
F14 P6 F13 86(3) . .
F15 P6 F13 170(3) . .
F17 P6 F16 93(3) . .
F14 P6 F16 178(3) . .
F15 P6 F16 94(3) . .
F13 P6 F16 96(3) . .
F17 P6 F18 171(3) . .
F14 P6 F18 87(3) . .
F15 P6 F18 83(2) . .
F13 P6 F18 94(3) . .
F16 P6 F18 94(3) . .

loop_
_geom_bond_atom_site_label_1
_geom_bond_atom_site_label_2
_geom_bond_distance
_geom_bond_site_symmetry_2
N1A C3A 1.3900 .
N1A C7A 1.3900 .
N1A Re1A 2.23(2) .
C3A C4A 1.3900 .
C3A H3A 0.9500 .
C4A C5A 1.3900 .
C4A H4A 0.9500 .
C5A C6A 1.3900 .
C5A H5A 0.9500 .
C6A C7A 1.3900 .
C6A H6A 0.9500 .
C7A C8A 1.57(3) .
N2A C8A 1.3900 .
N2A C12A 1.3900 .
N2A Re1A 2.15(2) .
C8A C9A 1.3900 .
C9A C10A 1.3900 .
C9A H9A 0.9500 .
C10A C11A 1.3900 .
C10A H10A 0.9500 .
C11A C12A 1.3900 .
C11A H11A 0.9500 .
C12A H12A 0.9500 .
O1A C1A 1.44(6) .
C1A Re1A 1.68(5) .
N1B C7B 1.3900 .
N1B C3B 1.3900 .
N1B Re1B 2.155(9) .
C7B C6B 1.3900 .
C7B C8B 1.43(2) .
C6B C5B 1.3900 .
C6B H6B 0.9500 .
C5B C4B 1.3900 .
C5B H5B 0.9500 .
C4B C3B 1.3900 .
C4B H4B 0.9500 .
C3B H3B 0.9500 .
Re1A C2A 1.79(3) .
Re1A P1 2.426(5) 5
Re1A P1 2.426(5) .
Re1B C2B 1.93(2) .
Re1B C1B 1.95(2) .
Re1B N2B 2.220(15) .
Re1B P3 2.401(5) .
Re1B P2 2.414(5) .
P1 C25A 1.767(19) .
P1 C13A 1.808(13) .
P1 C19A 1.816(13) .
P2 C33A 1.80(2) .
P2 C26A 1.832(18) .
P2 C27A 1.87(2) .
P3 C25B 1.817(18) .
P3 C13B 1.85(2) .
P3 C19B 1.86(2) .
O1B C1B 1.15(3) .
O2B C2B 1.15(3) .
N2B C8B 1.31(2) .
N2B C12B 1.38(2) .
O2A C2A 1.31(3) .
C13A C14A 1.3900 .
C13A C18A 1.3900 .
C14A C15A 1.3900 .
C14A H14A 0.9500 .
C15A C16A 1.3900 .
C15A H15A 0.9500 .
C16A C17A 1.3900 .
C16A H16A 0.9500 .
C17A C18A 1.3900 .
C17A H17A 0.9500 .
C18A H18A 0.9500 .
C19A C20A 1.3900 .
C19A C24A 1.3900 .
C20A C21A 1.3900 .
C20A H20A 0.9500 .
C21A C22A 1.3900 .
C21A H21A 0.9500 .
C22A C23A 1.3900 .
C22A H22A 0.9500 .
C23A C24A 1.3900 .
C23A H23A 0.9500 .
C24A H24A 0.9500 .
C25A C26A 1.33(3) .
C25A H25A 0.9500 .
C26A H26A 0.9500 .
C27A C28A 1.34(3) .
C27A C32A 1.42(2) .
C28A C29A 1.38(3) .
C28A H28A 0.9500 .
C29A C30A 1.46(3) .
C29A H29A 0.9500 .
C30A C31A 1.34(3) .
C30A H30A 0.9500 .
C31A C32A 1.43(3) .
C31A H31A 0.9500 .
C32A H32A 0.9500 .
C33A C34A 1.37(3) .
C33A C38A 1.43(3) .
C34A C35A 1.46(3) .
C34A H34A 0.9500 .
C35A C36A 1.28(3) .
C35A H35A 0.9500 .
C36A C37A 1.34(3) .
C36A H36A 0.9500 .
C37A C38A 1.38(3) .
C37A H37A 0.9500 .
C38A H38A 0.9500 .
C12B C11B 1.37(3) .
C12B H12B 0.9500 .
C11B C10B 1.33(3) .
C11B H11B 0.9500 .
C10B C9B 1.54(4) .
C10B H10B 0.9500 .
C9B C8B 1.41(3) .
C9B H9B 0.9500 .
C19B C20B 1.41(3) .
C19B C24B 1.42(3) .
C24B C23B 1.42(4) .
C24B H24B 0.9500 .
C23B C22B 1.36(4) .
C23B H23B 0.9500 .
C22B C21B 1.40(4) .
C22B H22B 0.9500 .
C21B C20B 1.38(4) .
C21B H21B 0.9500 .
C20B H20B 0.9500 .
C13B C18B 1.40(3) .
C13B C14B 1.42(3) .
C18B C17B 1.31(3) .
C18B H18B 0.9500 .
C17B C16B 1.44(4) .
C17B H17B 0.9500 .
C16B C15B 1.46(4) .
C16B H16B 0.9500 .
C15B C14B 1.37(3) .
C15B H15B 0.9500 .
C14B H14B 0.9500 .
C25B C25B 1.32(3) 5
C25B H63 0.9500 .
P4 F2 1.564(15) .
P4 F3 1.583(15) .
P4 F5 1.583(16) .
P4 F1 1.612(17) .
P4 F4 1.638(14) .
P4 F6 1.661(18) .
P5 F9 1.56(3) .
P5 F11 1.56(3) .
P5 F8 1.58(3) .
P5 F7 1.62(3) .
P5 F10 1.62(3) .
P5 F12 1.67(3) .
P6 F17 1.56(3) .
P6 F14 1.59(3) .
P6 F15 1.59(3) .
P6 F13 1.60(3) .
P6 F16 1.61(3) .
P6 F18 1.68(3) .

loop_
_geom_torsion_atom_site_label_1
_geom_torsion_atom_site_label_2
_geom_torsion_atom_site_label_3
_geom_torsion_atom_site_label_4
_geom_torsion
_geom_torsion_site_symmetry_4
C7A N1A C3A C4A 0.0 .
Re1A N1A C3A C4A -170(4) .
N1A C3A C4A C5A 0.0 .
C3A C4A C5A C6A 0.0 .
C4A C5A C6A C7A 0.0 .
C5A C6A C7A N1A 0.0 .
C5A C6A C7A C8A 165(5) .
C3A N1A C7A C6A 0.0 .
Re1A N1A C7A C6A 171(4) .
C3A N1A C7A C8A -168(4) .
Re1A N1A C7A C8A 2(2) .
C12A N2A C8A C9A 0.0 .
Re1A N2A C8A C9A 177.5(16) .
C12A N2A C8A C7A -170(4) .
Re1A N2A C8A C7A 7(4) .
C6A C7A C8A N2A -173(3) .
N1A C7A C8A N2A -7(4) .
C6A C7A C8A C9A 16(5) .
N1A C7A C8A C9A -177.3(17) .
N2A C8A C9A C10A 0.0 .
C7A C8A C9A C10A 171(4) .
C8A C9A C10A C11A 0.0 .
C9A C10A C11A C12A 0.0 .
C10A C11A C12A N2A 0.0 .
C8A N2A C12A C11A 0.0 .
Re1A N2A C12A C11A -177.0(19) .
C3B N1B C7B C6B 0.0 .
Re1B N1B C7B C6B -176.7(9) .
C3B N1B C7B C8B 179.3(15) .
Re1B N1B C7B C8B 2.5(14) .
N1B C7B C6B C5B 0.0 .
C8B C7B C6B C5B -179.2(16) .
C7B C6B C5B C4B 0.0 .
C6B C5B C4B C3B 0.0 .
C5B C4B C3B N1B 0.0 .
C7B N1B C3B C4B 0.0 .
Re1B N1B C3B C4B 176.5(9) .
O1A C1A Re1A C2A -78(23) .
O1A C1A Re1A N1A 104(23) .
O1A C1A Re1A P1 10(23) 5
O1A C1A Re1A P1 -167(23) .
C25A P1 C13A C14A -91.5(10) .
C19A P1 C13A C14A 159.7(9) .
Re1A P1 C13A C14A 31.5(10) .
C25A P1 C13A C18A 87.7(10) .
C19A P1 C13A C18A -21.1(10) .
Re1A P1 C13A C18A -149.2(7) .
C18A C13A C14A C15A 0.0 .
P1 C13A C14A C15A 179.2(11) .
C13A C14A C15A C16A 0.0 .
C14A C15A C16A C17A 0.0 .
C15A C16A C17A C18A 0.0 .
C16A C17A C18A C13A 0.0 .
C14A C13A C18A C17A 0.0 .
P1 C13A C18A C17A -179.2(11) .
C25A P1 C19A C20A -167.1(11) .
C13A P1 C19A C20A -62.0(12) .
Re1A P1 C19A C20A 71.0(11) .
C25A P1 C19A C24A 22.6(12) .
C13A P1 C19A C24A 127.7(10) .
Re1A P1 C19A C24A -99.2(9) .
C24A C19A C20A C21A 0.0 .
P1 C19A C20A C21A -170.3(14) .
C19A C20A C21A C22A 0.0 .
C20A C21A C22A C23A 0.0 .
C21A C22A C23A C24A 0.0 .
C22A C23A C24A C19A 0.0 .
C20A C19A C24A C23A 0.0 .
P1 C19A C24A C23A 170.1(14) .
C13A P1 C25A C26A 19(2) .
C19A P1 C25A C26A 126.6(18) .
Re1A P1 C25A C26A -110.5(18) .
P1 C25A C26A P2 177.0(11) .
C33A P2 C26A C25A 21.0(19) .
C27A P2 C26A C25A 128.3(17) .
Re1B P2 C26A C25A -110.6(16) .
C33A P2 C27A C28A 131.9(18) .
C26A P2 C27A C28A 27(2) .
Re1B P2 C27A C28A -96.8(18) .
C33A P2 C27A C32A -55.3(16) .
C26A P2 C27A C32A -160.7(15) .
Re1B P2 C27A C32A 75.9(15) .
C32A C27A C28A C29A -3(3) .
P2 C27A C28A C29A 169.4(18) .
C27A C28A C29A C30A 3(3) .
C28A C29A C30A C31A -1(4) .
C29A C30A C31A C32A -2(4) .
C30A C31A C32A C27A 3(3) .
C28A C27A C32A C31A -1(3) .
P2 C27A C32A C31A -173.7(16) .
C26A P2 C33A C34A 73.5(18) .
C27A P2 C33A C34A -29.4(19) .
Re1B P2 C33A C34A -156.9(14) .
C26A P2 C33A C38A -100.1(17) .
C27A P2 C33A C38A 157.1(16) .
Re1B P2 C33A C38A 29.5(18) .
C38A C33A C34A C35A -2(3) .
P2 C33A C34A C35A -176.0(17) .
C33A C34A C35A C36A -1(4) .
C34A C35A C36A C37A 0(5) .
C35A C36A C37A C38A 4(4) .
C36A C37A C38A C33A -6(3) .
C34A C33A C38A C37A 6(3) .
P2 C33A C38A C37A 179.7(17) .
C8B N2B C12B C11B -9(3) .
Re1B N2B C12B C11B -178.6(16) .
N2B C12B C11B C10B 11(4) .
C12B C11B C10B C9B -8(4) .
C11B C10B C9B C8B 4(4) .
C12B N2B C8B C9B 5(3) .
Re1B N2B C8B C9B 175.3(18) .
C12B N2B C8B C7B -178.8(18) .
Re1B N2B C8B C7B -8(2) .
C10B C9B C8B N2B -2(3) .
C10B C9B C8B C7B -179(2) .
N1B C7B C8B N2B 4(2) .
C6B C7B C8B N2B -176.7(14) .
N1B C7B C8B C9B -179.5(17) .
C6B C7B C8B C9B 0(3) .
C25B P3 C19B C20B 138.1(17) .
C13B P3 C19B C20B 32.4(19) .
Re1B P3 C19B C20B -103.4(17) .
C25B P3 C19B C24B -45(2) .
C13B P3 C19B C24B -150.8(19) .
Re1B P3 C19B C24B 73(2) .
C20B C19B C24B C23B 1(4) .
P3 C19B C24B C23B -176(2) .
C19B C24B C23B C22B -1(4) .
C24B C23B C22B C21B 1(5) .
C23B C22B C21B C20B 0(6) .
C22B C21B C20B C19B -1(5) .
C24B C19B C20B C21B 0(3) .
P3 C19B C20B C21B 177(2) .
C25B P3 C13B C18B -55.1(19) .
C19B P3 C13B C18B 49.8(19) .
Re1B P3 C13B C18B -178.1(14) .
C25B P3 C13B C14B 114.4(17) .
C19B P3 C13B C14B -140.6(16) .
Re1B P3 C13B C14B -8.6(19) .
C14B C13B C18B C17B 2(3) .
P3 C13B C18B C17B 172(2) .
C13B C18B C17B C16B -1(4) .
C18B C17B C16B C15B 0(4) .
C17B C16B C15B C14B -2(4) .
C16B C15B C14B C13B 4(3) .
C18B C13B C14B C15B -4(3) .
P3 C13B C14B C15B -173.6(17) .
C13B P3 C25B C25B -11.7(10) 5
C19B P3 C25B C25B -120.1(8) 5
Re1B P3 C25B C25B 118.4(4) 5
